data_4037112
loop_
_publ_author_name
'Bhattacharyya, Aditya'
'Kavitha, C. V.'
'Ghorai, Manas K.'

_publ_section_title
;
 Stereospecific Synthesis of 2-Iminothiazolidines via Domino Ring-Opening
 Cyclization of Activated Aziridines with Aryl- and Alkyl Isothiocyanates.
;
_journal_issue 15
_journal_name_full 'The Journal of organic chemistry'
_journal_page_first 6433
_journal_page_last 6443
_journal_paper_doi 10.1021/acs.joc.6b01551
_journal_volume 81
_journal_year 2016
_chemical_formula_moiety 'C22 H19 F N2 O2 S2'
_chemical_formula_sum 'C22 H19 F N2 O2 S2'
_chemical_formula_weight 426.53
_space_group_IT_number 19
_space_group_name_Hall 'P 2ac 2ab'
_space_group_name_H-M_alt 'P 21 21 21'
_symmetry_cell_setting orthorhombic
_symmetry_space_group_name_H-M 'P 21 21 21'
_atom_sites_solution_hydrogens geom
_atom_sites_solution_primary direct
_atom_sites_solution_secondary difmap
_audit_creation_method SHELXL-97
_cell_angle_alpha 90.000(5)
_cell_angle_beta 90.000(5)
_cell_angle_gamma 90.000(5)
_cell_formula_units_Z 8
_cell_length_a 12.068(5)
_cell_length_b 13.052(5)
_cell_length_c 26.055(5)
_cell_measurement_reflns_used 7932
_cell_measurement_temperature 100(2)
_cell_measurement_theta_max 28.11
_cell_measurement_theta_min 2.21
_cell_volume 4104(2)
_computing_cell_refinement 'Bruker SAINT'
_computing_data_collection 'Bruker APEX2'
_computing_data_reduction 'Bruker SAINT'
_computing_molecular_graphics 'Bruker SHELXTL'
_computing_publication_material 'Bruker SHELXTL'
_computing_structure_refinement 'SHELXL-97 (Sheldrick, 2008)'
_computing_structure_solution 'SHELXS-97 (Sheldrick, 2008)'
_diffrn_ambient_temperature 100(2)
_diffrn_measured_fraction_theta_full 0.999
_diffrn_measured_fraction_theta_max 0.999
_diffrn_measurement_device_type 'CCD area detector'
_diffrn_measurement_method 'phi and omega scans'
_diffrn_radiation_monochromator graphite
_diffrn_radiation_source 'fine-focus sealed tube'
_diffrn_radiation_type MoK\a
_diffrn_radiation_wavelength 0.71073
_diffrn_reflns_av_R_equivalents 0.0637
_diffrn_reflns_av_sigmaI/netI 0.0682
_diffrn_reflns_limit_h_max 14
_diffrn_reflns_limit_h_min -14
_diffrn_reflns_limit_k_max 12
_diffrn_reflns_limit_k_min -16
_diffrn_reflns_limit_l_max 32
_diffrn_reflns_limit_l_min -32
_diffrn_reflns_number 30158
_diffrn_reflns_theta_full 25.99
_diffrn_reflns_theta_max 25.99
_diffrn_reflns_theta_min 2.21
_exptl_absorpt_coefficient_mu 0.289
_exptl_absorpt_correction_T_max 1
_exptl_absorpt_correction_T_min 0.6
_exptl_absorpt_correction_type empirical
_exptl_absorpt_process_details SADABS
_exptl_crystal_colour white
_exptl_crystal_density_diffrn 1.3814
_exptl_crystal_density_method 'not measured'
_exptl_crystal_description needle
_exptl_crystal_F_000 1570
_exptl_crystal_size_max 0.1
_exptl_crystal_size_mid 0.06
_exptl_crystal_size_min 0.05
_refine_diff_density_max 1.732
_refine_diff_density_min -0.499
_refine_diff_density_rms 0.091
_refine_ls_abs_structure_details 'Flack H D (1983), Acta Cryst. A39, 876-881'
_refine_ls_abs_structure_Flack 1.05(12)
_refine_ls_extinction_method none
_refine_ls_goodness_of_fit_ref 1.039
_refine_ls_hydrogen_treatment mixed
_refine_ls_matrix_type full
_refine_ls_number_parameters 528
_refine_ls_number_reflns 8053
_refine_ls_number_restraints 48
_refine_ls_restrained_S_all 1.038
_refine_ls_R_factor_all 0.0974
_refine_ls_R_factor_gt 0.0723
_refine_ls_shift/su_max 0.000
_refine_ls_shift/su_mean 0.000
_refine_ls_structure_factor_coef Fsqd
_refine_ls_weighting_details 'calc w=1/[\s^2^(Fo^2^)+(0.0661P)^2^+12.7204P] where P=(Fo^2^+2Fc^2^)/3'
_refine_ls_weighting_scheme calc
_refine_ls_wR_factor_gt 0.1593
_refine_ls_wR_factor_ref 0.1712
_reflns_number_gt 6351
_reflns_number_total 8053
_reflns_threshold_expression >2sigma(I)
_cod_data_source_file jo6b01551_si_002.cif
_cod_data_source_block 13octa_0m
_cod_depositor_comments
;
The following automatic conversions were performed:

data item '_symmetry_cell_setting' value 'Orthorhombic' was changed
to 'orthorhombic' in accordance with the
/home/saulius/struct/COD-crude-data/automatic-downloads/DataCite-retrospective/ACS/depositions/lib/dictionaries/cif_core.dic
dictionary named 'cif_core.dic' version 2.4.2 last updated on
2011-04-26.

Automatic conversion script
Id: cif_fix_values 6909 2019-04-08 15:41:33Z antanas 
;
_cod_original_sg_symbol_H-M P2(1)2(1)2(1)
_cod_database_code 4037112

loop_
_symmetry_equiv_pos_as_xyz
'x, y, z'
'-x+1/2, -y, z+1/2'
'x+1/2, -y+1/2, -z'
'-x, y+1/2, -z+1/2'

loop_
_atom_site_label
_atom_site_type_symbol
_atom_site_fract_x
_atom_site_fract_y
_atom_site_fract_z
_atom_site_U_iso_or_equiv
_atom_site_adp_type
_atom_site_occupancy
_atom_site_symmetry_multiplicity
_atom_site_calc_flag
_atom_site_refinement_flags
S1 S 0.22085(11) 0.09220(9) 0.76336(5) 0.0169(3) Uani 1 1 d .
S2 S 0.21185(12) 0.24627(10) 0.90571(5) 0.0229(3) Uani 1 1 d .
S3 S 0.72867(11) 0.93897(10) 0.76129(5) 0.0187(3) Uani 1 1 d .
S4 S 0.73071(12) 0.80378(12) 0.90781(5) 0.0290(3) Uani 1 1 d .
O1 O 0.8419(3) 0.9359(3) 0.74420(14) 0.0264(9) Uani 1 1 d .
O2 O 0.6431(3) 0.9040(3) 0.72767(13) 0.0226(8) Uani 1 1 d .
O3 O 0.1379(3) 0.1243(3) 0.72807(13) 0.0220(9) Uani 1 1 d .
O4 O 0.3346(3) 0.1029(3) 0.74986(13) 0.0198(8) Uani 1 1 d .
N1 N 0.7171(4) 0.8625(3) 0.81250(17) 0.0202(10) Uani 1 1 d .
N2 N 0.8584(4) 0.9472(4) 0.85843(17) 0.0244(11) Uani 1 1 d .
N3 N 0.1966(4) 0.1620(3) 0.81528(17) 0.0236(11) Uani 1 1 d .
N4 N 0.3440(4) 0.0990(3) 0.86265(16) 0.0182(9) Uani 1 1 d .
F1 F 0.6461(3) 0.0804(3) 1.02120(14) 0.0495(11) Uani 1 1 d .
F2 F 1.0661(3) 1.0652(3) 1.03780(13) 0.0463(10) Uani 1 1 d .
C1 C 0.1207(5) -0.3386(5) 0.8315(2) 0.0319(15) Uani 1 1 d .
H1A H 0.1840 -0.3821 0.8268 0.048 Uiso 1 1 calc R
H1B H 0.0594 -0.3649 0.8121 0.048 Uiso 1 1 calc R
H1C H 0.1013 -0.3367 0.8673 0.048 Uiso 1 1 calc R
C2 C 0.1476(5) -0.2331(4) 0.8137(2) 0.0200(12) Uani 1 1 d .
C3 C 0.0667(5) -0.1717(4) 0.7922(2) 0.0216(12) Uani 1 1 d .
H3 H -0.0046 -0.1976 0.7885 0.026 Uiso 1 1 calc R
C4 C 0.0887(4) -0.0722(4) 0.77601(19) 0.0177(11) Uani 1 1 d .
H4 H 0.0330 -0.0319 0.7619 0.021 Uiso 1 1 calc R
C5 C 0.1950(4) -0.0346(4) 0.78129(18) 0.0138(10) Uani 1 1 d .
C6 C 0.2799(5) -0.0945(4) 0.80182(19) 0.0196(11) Uani 1 1 d .
H6 H 0.3516 -0.0691 0.8045 0.023 Uiso 1 1 calc R
C7 C 0.2546(4) -0.1929(4) 0.8182(2) 0.0188(11) Uani 1 1 d .
H7 H 0.3101 -0.2331 0.8325 0.023 Uiso 1 1 calc R
C8 C 0.0918(4) 0.2159(4) 0.8224(2) 0.0201(12) Uani 1 1 d .
H8A H 0.0681 0.2471 0.7905 0.024 Uiso 1 1 calc R
H8B H 0.0348 0.1687 0.8338 0.024 Uiso 1 1 calc R
C9 C 0.1114(10) 0.2933(9) 0.8608(5) 0.086(3) Uani 1 1 d U
H9 H 0.144(9) 0.353(8) 0.843(4) 0.103 Uiso 1 1 calc .
C10 C 0.0023(6) 0.3298(6) 0.8885(2) 0.0397(18) Uani 1 1 d .
C11 C -0.0639(8) 0.2901(8) 0.9234(4) 0.068(2) Uani 1 1 d U
H11 H -0.0489 0.2252 0.9364 0.081 Uiso 1 1 calc R
C12 C -0.1471(9) 0.3384(8) 0.9395(4) 0.075(3) Uani 1 1 d U
H12 H -0.1935 0.3064 0.9630 0.090 Uiso 1 1 calc R
C13 C -0.1726(9) 0.4360(8) 0.9239(4) 0.077(3) Uani 1 1 d U
H13 H -0.2341 0.4696 0.9373 0.093 Uiso 1 1 calc R
C14 C -0.1041(7) 0.4848(6) 0.8873(3) 0.054(2) Uani 1 1 d U
H14 H -0.1172 0.5511 0.8757 0.065 Uiso 1 1 calc R
C15 C -0.0174(5) 0.4271(5) 0.8705(2) 0.0315(14) Uani 1 1 d .
H15 H 0.0301 0.4544 0.8460 0.038 Uiso 1 1 calc R
C16 C 0.2637(5) 0.1585(4) 0.8591(2) 0.0223(12) Uani 1 1 d .
C17 C 0.4160(4) 0.0992(5) 0.90579(19) 0.0217(12) Uani 1 1 d .
C18 C 0.4333(5) 0.0075(5) 0.9308(2) 0.0305(14) Uani 1 1 d .
H18 H 0.3943 -0.0506 0.9208 0.037 Uiso 1 1 calc R
C19 C 0.5092(6) 0.0013(5) 0.9712(3) 0.0393(18) Uani 1 1 d .
H19 H 0.5191 -0.0593 0.9894 0.047 Uiso 1 1 calc R
C20 C 0.5683(5) 0.0869(5) 0.9829(2) 0.0306(15) Uani 1 1 d .
C21 C 0.5544(5) 0.1780(5) 0.9588(2) 0.0294(15) Uani 1 1 d .
H21 H 0.5964 0.2347 0.9681 0.035 Uiso 1 1 calc R
C22 C 0.4757(5) 0.1847(5) 0.9197(2) 0.0275(13) Uani 1 1 d .
H22 H 0.4637 0.2468 0.9031 0.033 Uiso 1 1 calc R
C23 C 0.4882(5) 0.6054(4) 0.8634(2) 0.0284(13) Uani 1 1 d .
H23 H 0.5213 0.5769 0.8345 0.034 Uiso 1 1 calc R
C24 C 0.3895(5) 0.5646(4) 0.8813(2) 0.0329(15) Uani 1 1 d .
H24 H 0.3574 0.5093 0.8644 0.039 Uiso 1 1 calc R
C25 C 0.3376(6) 0.6062(6) 0.9250(3) 0.0421(18) Uani 1 1 d .
H25 H 0.2720 0.5784 0.9374 0.051 Uiso 1 1 calc R
C26 C 0.3867(6) 0.6901(5) 0.9490(2) 0.0370(16) Uani 1 1 d .
H26 H 0.3530 0.7202 0.9774 0.044 Uiso 1 1 calc R
C27 C 0.4873(5) 0.7287(5) 0.9303(2) 0.0318(15) Uani 1 1 d .
H27 H 0.5203 0.7835 0.9472 0.038 Uiso 1 1 calc R
C28 C 0.5388(5) 0.6884(4) 0.8878(2) 0.0226(12) Uani 1 1 d .
C29 C 0.6400(5) 0.7319(4) 0.8636(2) 0.0215(12) Uani 1 1 d .
H29 H 0.6828 0.6758 0.8485 0.026 Uiso 1 1 calc R
C30 C 0.6149(5) 0.8097(4) 0.8221(2) 0.0236(12) Uani 1 1 d .
H30A H 0.5891 0.7758 0.7912 0.028 Uiso 1 1 calc R
H30B H 0.5584 0.8573 0.8335 0.028 Uiso 1 1 calc R
C31 C 0.7815(5) 0.8823(4) 0.85693(19) 0.0211(12) Uani 1 1 d .
C32 C 0.9117(5) 0.9709(5) 0.9060(2) 0.0294(14) Uani 1 1 d .
C33 C 1.0235(5) 0.9542(5) 0.9124(2) 0.0348(15) Uani 1 1 d .
H33 H 1.0644 0.9233 0.8864 0.042 Uiso 1 1 calc R
C34 C 1.0744(5) 0.9836(5) 0.9573(2) 0.0351(15) Uani 1 1 d .
H34 H 1.1491 0.9693 0.9626 0.042 Uiso 1 1 calc R
C35 C 1.0148(5) 1.0334(5) 0.9938(2) 0.0321(15) Uani 1 1 d .
C36 C 0.9048(5) 1.0542(5) 0.9885(2) 0.0293(14) Uani 1 1 d .
H36 H 0.8659 1.0880 1.0143 0.035 Uiso 1 1 calc R
C37 C 0.8521(5) 1.0231(5) 0.9435(2) 0.0291(14) Uani 1 1 d .
H37 H 0.7773 1.0372 0.9385 0.035 Uiso 1 1 calc R
C38 C 0.6975(4) 1.0635(4) 0.78152(19) 0.0198(12) Uani 1 1 d .
C39 C 0.5871(4) 1.0951(4) 0.78098(19) 0.0168(11) Uani 1 1 d .
H39 H 0.5313 1.0504 0.7707 0.020 Uiso 1 1 calc R
C40 C 0.5622(5) 1.1943(4) 0.7960(2) 0.0210(12) Uani 1 1 d .
H40 H 0.4888 1.2160 0.7957 0.025 Uiso 1 1 calc R
C41 C 0.6444(4) 1.2623(4) 0.8115(2) 0.0177(11) Uani 1 1 d .
C42 C 0.7547(5) 1.2280(4) 0.8119(2) 0.0239(13) Uani 1 1 d .
H42 H 0.8107 1.2722 0.8225 0.029 Uiso 1 1 calc R
C43 C 0.7813(5) 1.1293(4) 0.79671(19) 0.0206(11) Uani 1 1 d .
H43 H 0.8547 1.1075 0.7967 0.025 Uiso 1 1 calc R
C44 C 0.6173(5) 1.3688(4) 0.8279(2) 0.0243(13) Uani 1 1 d .
H44A H 0.5433 1.3854 0.8173 0.036 Uiso 1 1 calc R
H44B H 0.6685 1.4157 0.8124 0.036 Uiso 1 1 calc R
H44C H 0.6225 1.3737 0.8646 0.036 Uiso 1 1 calc R

loop_
_atom_site_aniso_label
_atom_site_aniso_U_11
_atom_site_aniso_U_22
_atom_site_aniso_U_33
_atom_site_aniso_U_23
_atom_site_aniso_U_13
_atom_site_aniso_U_12
S1 0.0191(6) 0.0150(6) 0.0166(6) -0.0002(5) -0.0032(6) -0.0004(6)
S2 0.0248(7) 0.0244(7) 0.0196(7) -0.0067(6) -0.0041(6) 0.0000(6)
S3 0.0158(6) 0.0243(7) 0.0161(6) -0.0023(5) -0.0031(5) 0.0029(6)
S4 0.0275(7) 0.0392(8) 0.0203(7) 0.0061(6) -0.0059(6) -0.0006(7)
O1 0.0186(19) 0.039(2) 0.022(2) -0.0041(18) -0.0010(16) 0.0040(18)
O2 0.023(2) 0.027(2) 0.0180(19) 0.0006(16) -0.0070(16) 0.0038(17)
O3 0.028(2) 0.021(2) 0.0167(19) 0.0010(15) -0.0081(16) 0.0013(17)
O4 0.0199(19) 0.0157(19) 0.024(2) 0.0040(15) -0.0020(15) -0.0073(15)
N1 0.018(2) 0.019(2) 0.024(2) -0.0015(18) -0.002(2) 0.004(2)
N2 0.016(2) 0.036(3) 0.021(2) -0.002(2) -0.004(2) 0.004(2)
N3 0.033(3) 0.020(2) 0.018(2) -0.0045(19) -0.009(2) 0.008(2)
N4 0.017(2) 0.019(2) 0.019(2) -0.0001(19) -0.0085(19) -0.003(2)
F1 0.032(2) 0.076(3) 0.040(2) -0.029(2) -0.0230(17) 0.026(2)
F2 0.048(2) 0.063(3) 0.0289(19) 0.0006(19) -0.0163(17) -0.014(2)
C1 0.030(3) 0.026(3) 0.040(4) 0.012(3) -0.013(3) -0.007(3)
C2 0.022(3) 0.019(3) 0.019(3) -0.001(2) -0.006(2) -0.006(2)
C3 0.016(3) 0.025(3) 0.024(3) -0.004(2) 0.000(2) -0.011(2)
C4 0.014(3) 0.022(3) 0.017(3) 0.000(2) 0.003(2) 0.004(2)
C5 0.014(3) 0.015(3) 0.012(2) -0.006(2) -0.0007(19) -0.002(2)
C6 0.014(3) 0.023(3) 0.021(3) -0.002(2) 0.000(2) -0.004(2)
C7 0.016(3) 0.019(3) 0.022(3) 0.000(2) -0.005(2) 0.001(2)
C8 0.014(3) 0.025(3) 0.022(3) -0.002(2) 0.001(2) -0.001(2)
C9 0.086(3) 0.086(3) 0.086(3) -0.0005(7) -0.0003(7) 0.0005(7)
C10 0.039(4) 0.053(5) 0.027(3) -0.021(3) -0.020(3) 0.020(3)
C11 0.069(3) 0.067(3) 0.067(3) 0.0009(10) -0.0021(10) -0.0016(10)
C12 0.075(3) 0.076(3) 0.074(3) 0.0006(7) -0.0001(7) -0.0019(7)
C13 0.077(3) 0.078(3) 0.077(3) -0.0016(7) -0.0001(7) 0.0008(7)
C14 0.056(2) 0.053(2) 0.054(2) -0.0009(10) -0.0018(10) 0.0013(10)
C15 0.030(3) 0.041(4) 0.024(3) -0.001(3) 0.005(3) -0.011(3)
C16 0.026(3) 0.022(3) 0.018(3) 0.000(2) -0.003(2) -0.011(2)
C17 0.015(3) 0.038(3) 0.012(2) -0.004(2) -0.002(2) 0.001(2)
C18 0.027(3) 0.028(3) 0.037(3) -0.013(3) -0.010(3) 0.007(3)
C19 0.053(4) 0.027(4) 0.038(4) -0.016(3) -0.021(3) 0.023(3)
C20 0.022(3) 0.045(4) 0.025(3) -0.019(3) -0.014(2) 0.013(3)
C21 0.019(3) 0.049(4) 0.020(3) -0.016(3) 0.000(2) -0.012(3)
C22 0.027(3) 0.022(3) 0.033(3) 0.000(3) -0.003(3) -0.010(3)
C23 0.036(4) 0.021(3) 0.028(3) 0.000(3) -0.001(3) 0.006(3)
C24 0.046(4) 0.018(3) 0.035(3) -0.007(3) -0.012(3) -0.001(3)
C25 0.029(4) 0.054(4) 0.043(4) 0.022(4) -0.007(3) -0.001(3)
C26 0.040(4) 0.040(4) 0.031(3) 0.005(3) 0.007(3) 0.000(3)
C27 0.039(4) 0.024(3) 0.033(3) -0.004(3) 0.005(3) -0.006(3)
C28 0.030(3) 0.018(3) 0.020(3) 0.000(2) -0.003(2) 0.008(2)
C29 0.024(3) 0.015(3) 0.025(3) -0.001(2) -0.003(2) 0.006(2)
C30 0.030(3) 0.021(3) 0.019(3) -0.001(2) -0.004(2) -0.002(3)
C31 0.020(3) 0.027(3) 0.016(3) -0.002(2) -0.002(2) 0.010(3)
C32 0.022(3) 0.041(4) 0.025(3) 0.009(3) 0.000(3) -0.006(3)
C33 0.028(3) 0.049(4) 0.027(3) -0.002(3) -0.006(3) 0.003(3)
C34 0.024(3) 0.051(4) 0.031(3) 0.004(3) -0.009(3) -0.006(3)
C35 0.034(4) 0.040(4) 0.022(3) 0.007(3) -0.012(3) -0.016(3)
C36 0.033(3) 0.028(3) 0.028(3) 0.003(3) 0.000(3) -0.011(3)
C37 0.024(3) 0.037(4) 0.027(3) 0.006(3) -0.003(3) -0.003(3)
C38 0.015(3) 0.027(3) 0.017(3) 0.001(2) 0.001(2) 0.002(2)
C39 0.016(3) 0.014(3) 0.020(3) 0.001(2) -0.004(2) 0.000(2)
C40 0.015(3) 0.027(3) 0.021(3) 0.009(2) -0.003(2) 0.006(2)
C41 0.022(3) 0.014(3) 0.018(3) 0.001(2) 0.002(2) 0.000(2)
C42 0.021(3) 0.031(3) 0.020(3) -0.005(2) -0.005(2) -0.005(2)
C43 0.010(2) 0.031(3) 0.021(3) -0.001(2) -0.006(2) -0.005(2)
C44 0.028(3) 0.020(3) 0.025(3) 0.000(2) -0.003(2) 0.000(2)

loop_
_atom_type_symbol
_atom_type_description
_atom_type_scat_dispersion_real
_atom_type_scat_dispersion_imag
_atom_type_scat_source
C C 0.0033 0.0016 'International Tables Vol C Tables 4.2.6.8 and 6.1.1.4'
H H 0.0000 0.0000 'International Tables Vol C Tables 4.2.6.8 and 6.1.1.4'
N N 0.0061 0.0033 'International Tables Vol C Tables 4.2.6.8 and 6.1.1.4'
O O 0.0106 0.0060 'International Tables Vol C Tables 4.2.6.8 and 6.1.1.4'
S S 0.1246 0.1234 'International Tables Vol C Tables 4.2.6.8 and 6.1.1.4'
F F 0.0171 0.0103 'International Tables Vol C Tables 4.2.6.8 and 6.1.1.4'

loop_
_geom_angle_atom_site_label_1
_geom_angle_atom_site_label_2
_geom_angle_atom_site_label_3
_geom_angle
O3 S1 O4 119.3(2)
O3 S1 N3 104.0(2)
O4 S1 N3 108.5(2)
O3 S1 C5 109.0(2)
O4 S1 C5 109.4(2)
N3 S1 C5 105.7(2)
C16 S2 C9 90.7(4)
O2 S3 O1 119.2(2)
O2 S3 N1 103.8(2)
O1 S3 N1 108.0(2)
O2 S3 C38 109.0(2)
O1 S3 C38 108.9(3)
N1 S3 C38 107.2(2)
C31 S4 C29 91.8(3)
C31 N1 C30 114.6(4)
C31 N1 S3 119.9(4)
C30 N1 S3 119.8(4)
C31 N2 C32 120.3(5)
C16 N3 C8 114.3(4)
C16 N3 S1 123.1(4)
C8 N3 S1 121.5(4)
C16 N4 C17 122.2(5)
C3 C2 C7 118.0(5)
C3 C2 C1 120.6(5)
C7 C2 C1 121.4(5)
C2 C3 C4 122.0(5)
C5 C4 C3 118.7(5)
C4 C5 C6 121.4(5)
C4 C5 S1 118.5(4)
C6 C5 S1 120.1(4)
C7 C6 C5 118.4(5)
C6 C7 C2 121.6(5)
C9 C8 N3 106.5(6)
C8 C9 C10 113.1(8)
C8 C9 S2 108.8(7)
C10 C9 S2 111.7(7)
C11 C10 C15 119.6(7)
C11 C10 C9 134.8(8)
C15 C10 C9 105.5(7)
C12 C11 C10 121.2(10)
C11 C12 C13 123.1(11)
C12 C13 C14 119.1(10)
C15 C14 C13 114.6(8)
C14 C15 C10 122.3(6)
N4 C16 N3 122.0(5)
N4 C16 S2 128.6(4)
N3 C16 S2 109.4(4)
C22 C17 C18 119.9(5)
C22 C17 N4 122.0(5)
C18 C17 N4 117.8(5)
C17 C18 C19 120.4(6)
C20 C19 C18 117.7(6)
C21 C20 C19 123.5(5)
C21 C20 F1 118.4(6)
C19 C20 F1 118.1(6)
C20 C21 C22 118.5(6)
C17 C22 C21 119.8(6)
C24 C23 C28 121.4(6)
C23 C24 C25 120.5(6)
C26 C25 C24 118.5(6)
C25 C26 C27 119.6(6)
C28 C27 C26 122.3(6)
C27 C28 C23 117.7(6)
C27 C28 C29 124.5(5)
C23 C28 C29 117.6(5)
C28 C29 C30 113.3(5)
C28 C29 S4 114.7(4)
C30 C29 S4 102.9(4)
N1 C30 C29 106.0(4)
N2 C31 N1 123.5(5)
N2 C31 S4 128.1(4)
N1 C31 S4 108.3(4)
C33 C32 C37 120.1(6)
C33 C32 N2 120.7(5)
C37 C32 N2 118.7(5)
C32 C33 C34 119.7(6)
C35 C34 C33 119.4(6)
C34 C35 C36 122.8(6)
C34 C35 F2 119.5(6)
C36 C35 F2 117.7(6)
C35 C36 C37 118.1(6)
C32 C37 C36 119.8(6)
C43 C38 C39 121.1(5)
C43 C38 S3 120.4(4)
C39 C38 S3 118.5(4)
C40 C39 C38 118.7(5)
C39 C40 C41 121.6(5)
C40 C41 C42 118.4(5)
C40 C41 C44 121.4(5)
C42 C41 C44 120.2(5)
C43 C42 C41 120.9(5)
C38 C43 C42 119.3(5)

loop_
_geom_bond_atom_site_label_1
_geom_bond_atom_site_label_2
_geom_bond_distance
S1 O3 1.422(4)
S1 O4 1.424(4)
S1 N3 1.657(4)
S1 C5 1.748(5)
S2 C16 1.782(6)
S2 C9 1.794(12)
S3 O2 1.429(4)
S3 O1 1.438(4)
S3 N1 1.672(5)
S3 C38 1.749(6)
S4 C31 1.784(6)
S4 C29 1.845(6)
N1 C31 1.417(7)
N1 C30 1.435(7)
N2 C31 1.258(7)
N2 C32 1.431(7)
N3 C16 1.401(7)
N3 C8 1.459(7)
N4 C16 1.245(7)
N4 C17 1.421(6)
F1 C20 1.373(6)
F2 C35 1.367(7)
C1 C2 1.489(8)
C2 C3 1.381(8)
C2 C7 1.399(7)
C3 C4 1.391(8)
C4 C5 1.380(7)
C5 C6 1.396(7)
C6 C7 1.387(7)
C8 C9 1.441(13)
C9 C10 1.576(13)
C10 C11 1.317(11)
C10 C15 1.374(10)
C11 C12 1.257(13)
C12 C13 1.372(13)
C13 C14 1.414(12)
C14 C15 1.362(10)
C17 C22 1.378(8)
C17 C18 1.379(8)
C18 C19 1.397(8)
C19 C20 1.360(9)
C20 C21 1.354(9)
C21 C22 1.396(8)
C23 C24 1.385(9)
C23 C28 1.397(8)
C24 C25 1.407(9)
C25 C26 1.393(10)
C26 C27 1.402(9)
C27 C28 1.375(8)
C28 C29 1.486(8)
C29 C30 1.514(8)
C32 C33 1.376(8)
C32 C37 1.390(8)
C33 C34 1.377(9)
C34 C35 1.359(9)
C35 C36 1.361(9)
C36 C37 1.396(8)
C38 C43 1.385(7)
C38 C39 1.395(7)
C39 C40 1.386(8)
C40 C41 1.391(8)
C41 C42 1.404(8)
C41 C44 1.491(7)
C42 C43 1.385(8)
